data_7246328
loop_
_publ_author_name
'Sendh, Jagajiban'
'Baruah, Jubaraj B.'

_publ_section_title
;
 Polymorphs, ionic cocrystal and inclusion complex of
 N-amino-1,8-naphthalimide
;
_journal_issue 13
_journal_name_full CrystEngComm
_journal_page_first 1928
_journal_page_last 1940
_journal_paper_doi 10.1039/D2CE01673G
_journal_volume 25
_journal_year 2023
_chemical_formula_sum 'C60 H40 Cd N12 O16'
_chemical_formula_weight 1297.44
_space_group_crystal_system triclinic
_space_group_IT_number 2
_space_group_name_Hall '-P 1'
_space_group_name_H-M_alt 'P -1'
_atom_sites_solution_hydrogens mixed
_audit_creation_method SHELXL-2018/3
_audit_update_record
;
2022-04-26 deposited with the CCDC.	2023-02-23 downloaded from the CCDC.
;
_cell_angle_alpha 96.631(5)
_cell_angle_beta 104.242(5)
_cell_angle_gamma 116.913(5)
_cell_formula_units_Z 2
_cell_length_a 13.2629(7)
_cell_length_b 14.3481(8)
_cell_length_c 16.6357(10)
_cell_measurement_reflns_used 4679
_cell_measurement_temperature 293(2)
_cell_measurement_theta_max 24.3220
_cell_measurement_theta_min 2.6470
_cell_volume 2640.2(3)
_computing_cell_refinement 'CrysAlisPro 1.171.40.23a (Rigaku OD, 2018)'
_computing_data_collection 'CrysAlisPro 1.171.40.23a (Rigaku OD, 2018)'
_computing_data_reduction 'CrysAlisPro 1.171.40.23a (Rigaku OD, 2018)'
_computing_structure_refinement 'SHELXL-2018/3 (Sheldrick, 2018)'
_computing_structure_solution 'SHELXT 2018/2 (Sheldrick, 2018)'
_diffrn_ambient_temperature 293(2)
_diffrn_detector_area_resol_mean 16.2760
_diffrn_measured_fraction_theta_full 0.999
_diffrn_measured_fraction_theta_max 0.875
_diffrn_measurement_device_type 'SuperNova, Single source at offset/far, Eos'
_diffrn_measurement_method '\w scans'
_diffrn_radiation_type MoK\a
_diffrn_radiation_wavelength 0.71073
_diffrn_reflns_av_R_equivalents 0.0639
_diffrn_reflns_av_unetI/netI 0.1003
_diffrn_reflns_Laue_measured_fraction_full 0.999
_diffrn_reflns_Laue_measured_fraction_max 0.875
_diffrn_reflns_limit_h_max 16
_diffrn_reflns_limit_h_min -17
_diffrn_reflns_limit_k_max 18
_diffrn_reflns_limit_k_min -18
_diffrn_reflns_limit_l_max 21
_diffrn_reflns_limit_l_min -17
_diffrn_reflns_number 21716
_diffrn_reflns_point_group_measured_fraction_full 0.999
_diffrn_reflns_point_group_measured_fraction_max 0.875
_diffrn_reflns_theta_full 25.242
_diffrn_reflns_theta_max 28.810
_diffrn_reflns_theta_min 2.360
_diffrn_source 'micro-focus sealed X-ray tube'
_exptl_absorpt_coefficient_mu 0.504
_exptl_absorpt_correction_T_max 1.00000
_exptl_absorpt_correction_T_min 0.46852
_exptl_absorpt_process_details
;
CrysAlisPro 1.171.40.23a (Rigaku Oxford Diffraction, 2018)
Empirical absorption correction using spherical harmonics,
 implemented in SCALE3 ABSPACK scaling algorithm.
;
_exptl_crystal_colour brown
_exptl_crystal_density_diffrn 1.632
_exptl_crystal_description block
_exptl_crystal_F_000 1320
_exptl_crystal_size_max 0.38
_exptl_crystal_size_mid 0.32
_exptl_crystal_size_min 0.20
_refine_diff_density_max 1.623
_refine_diff_density_min -0.595
_refine_diff_density_rms 0.123
_refine_ls_extinction_method none
_refine_ls_goodness_of_fit_ref 1.023
_refine_ls_hydrogen_treatment constr
_refine_ls_matrix_type full
_refine_ls_number_parameters 804
_refine_ls_number_reflns 12073
_refine_ls_number_restraints 0
_refine_ls_restrained_S_all 1.023
_refine_ls_R_factor_all 0.1098
_refine_ls_R_factor_gt 0.0661
_refine_ls_shift/su_max 0.000
_refine_ls_shift/su_mean 0.000
_refine_ls_structure_factor_coef Fsqd
_refine_ls_weighting_details 'w=1/[\s^2^(Fo^2^)+(0.0742P)^2^+0.9088P] where P=(Fo^2^+2Fc^2^)/3'
_refine_ls_weighting_scheme calc
_refine_ls_wR_factor_gt 0.1457
_refine_ls_wR_factor_ref 0.1784
_reflns_Friedel_coverage 0.000
_reflns_number_gt 7897
_reflns_number_total 12073
_reflns_threshold_expression 'I > 2\s(I)'
_cod_data_source_file d2ce01673g2.cif
_cod_data_source_block Cdcomplex
_cod_depositor_comments 'Adding full bibliography for 7246323--7246328.cif.'
_cod_database_code 7246328
_shelx_shelxl_version_number 2018/3
_shelx_space_group_comment
;
The symmetry employed for this shelxl refinement is uniquely defined
by the following loop, which should always be used as a source of
symmetry information in preference to the above space-group names.
They are only intended as comments.
;

loop_
_space_group_symop_operation_xyz
'x, y, z'
'-x, -y, -z'

loop_
_atom_site_label
_atom_site_type_symbol
_atom_site_fract_x
_atom_site_fract_y
_atom_site_fract_z
_atom_site_U_iso_or_equiv
_atom_site_adp_type
_atom_site_occupancy
_atom_site_site_symmetry_order
_atom_site_calc_flag
_atom_site_refinement_flags_posn
_atom_site_refinement_flags_adp
_atom_site_refinement_flags_occupancy
_atom_site_disorder_assembly
_atom_site_disorder_group
Cd Cd 0.65092(3) 0.51284(3) 0.25298(2) 0.04293(13) Uani 1 1 d . . . . .
O9 O 0.8233(3) 0.3814(3) 0.0535(2) 0.0634(10) Uani 1 1 d . . . . .
O12 O 0.4793(3) 0.3400(3) 0.1761(2) 0.0520(8) Uani 1 1 d . . . . .
O1 O 0.5505(3) 0.5995(3) 0.2958(2) 0.0539(9) Uani 1 1 d . . . . .
O2 O 0.4710(4) 0.6667(3) 0.0351(3) 0.0695(11) Uani 1 1 d . . . . .
O6 O 0.3116(3) 0.3925(3) 0.3076(2) 0.0628(10) Uani 1 1 d . . . . .
O14 O 0.8207(3) 0.6893(3) 0.2924(3) 0.0602(10) Uani 1 1 d . . . . .
O8 O 0.7964(3) 0.4649(3) 0.3153(2) 0.0546(9) Uani 1 1 d . . . . .
O7 O 0.2385(4) 0.5808(3) 0.4996(3) 0.0727(11) Uani 1 1 d . . . . .
O16 O 0.7859(3) 0.6488(3) 0.4074(3) 0.0685(11) Uani 1 1 d . . . . .
N4 N 0.2745(4) 0.4885(3) 0.4011(3) 0.0495(10) Uani 1 1 d . . . . .
N10 N 0.4643(3) 0.3101(3) 0.3051(2) 0.0379(8) Uani 1 1 d . . . . .
N6 N 0.8029(3) 0.4150(3) 0.1832(3) 0.0430(9) Uani 1 1 d . . . . .
N1 N 0.5141(3) 0.6369(3) 0.1666(3) 0.0423(9) Uani 1 1 d . . . . .
O10 O 0.6369(4) 0.0179(3) 0.0581(3) 0.0764(12) Uani 1 1 d . . . . .
N12 N 0.8510(4) 0.7128(3) 0.3732(3) 0.0544(11) Uani 1 1 d . . . . .
N8 N 0.6164(4) 0.1119(3) 0.1653(3) 0.0518(10) Uani 1 1 d . . . . .
O13 O 0.4483(4) 0.2862(3) 0.4338(3) 0.0753(12) Uani 1 1 d . . . . .
N2 N 0.5499(3) 0.5646(3) 0.1356(3) 0.0470(9) Uani 1 1 d . . . . .
H2A H 0.599617 0.595813 0.107253 0.056 Uiso 1 1 calc R U . . .
H2B H 0.485572 0.505273 0.098898 0.056 Uiso 1 1 calc R U . . .
O15 O 0.9435(4) 0.7974(3) 0.4178(3) 0.0831(14) Uani 1 1 d . . . . .
N11 N 0.5699(4) 0.4101(3) 0.3463(3) 0.0498(10) Uani 1 1 d . . . . .
H11A H 0.625256 0.398077 0.378084 0.060 Uiso 1 1 calc R U . . .
H11B H 0.554873 0.449484 0.381854 0.060 Uiso 1 1 calc R U . . .
C26 C 0.8962(4) 0.3656(3) 0.3036(3) 0.0392(10) Uani 1 1 d . . . . .
N5 N 0.3265(4) 0.4529(4) 0.4677(3) 0.0656(13) Uani 1 1 d . . . . .
H5A H 0.275253 0.419695 0.492538 0.079 Uiso 1 1 d R U . . .
H5B H 0.346279 0.408382 0.445921 0.079 Uiso 1 1 d R U . . .
N7 N 0.7344(4) 0.4624(3) 0.1507(3) 0.0513(11) Uani 1 1 d . . . . .
H7A H 0.674449 0.416018 0.103046 0.062 Uiso 1 1 calc R U . . .
H7B H 0.780471 0.521322 0.136519 0.062 Uiso 1 1 calc R U . . .
O11 O 0.5864(4) 0.2042(4) 0.2666(3) 0.0822(13) Uani 1 1 d . . . . .
C36 C 0.9282(4) 0.3110(3) 0.2470(3) 0.0412(10) Uani 1 1 d . . . . .
N3 N 0.7885(5) 0.6775(4) 0.0421(4) 0.0630(12) Uani 1 1 d . . . . .
C14 C 0.2265(4) 0.4952(4) 0.2520(3) 0.0395(10) Uani 1 1 d . . . . .
C34 C 0.9033(4) 0.3124(4) 0.1595(3) 0.0453(11) Uani 1 1 d . . . . .
C24 C 0.1793(4) 0.5627(4) 0.2715(3) 0.0412(10) Uani 1 1 d . . . . .
C13 C 0.2736(4) 0.4539(4) 0.3191(3) 0.0461(11) Uani 1 1 d . . . . .
C11 C 0.4727(4) 0.6871(4) 0.1081(3) 0.0484(12) Uani 1 1 d . . . . .
C35 C 0.8424(4) 0.3703(4) 0.1256(3) 0.0447(11) Uani 1 1 d . . . . .
N9 N 0.5716(4) 0.1577(4) 0.1045(3) 0.0686(13) Uani 1 1 d . . . . .
H9A H 0.516437 0.107166 0.059851 0.082 Uiso 1 1 d R U . . .
H9B H 0.541818 0.191526 0.127511 0.082 Uiso 1 1 d R U . . .
C50 C 0.3155(4) 0.1761(4) 0.1730(3) 0.0431(11) Uani 1 1 d . . . . .
O3 O 0.6920(5) 0.5981(5) 0.0130(4) 0.1147(18) Uani 1 1 d . . . . .
C2 C 0.4863(4) 0.7276(4) 0.2857(3) 0.0416(10) Uani 1 1 d . . . . .
C10 C 0.4347(4) 0.7597(4) 0.1431(3) 0.0484(12) Uani 1 1 d . . . . .
C49 C 0.4252(4) 0.2813(4) 0.2167(3) 0.0386(10) Uani 1 1 d . . . . .
C12 C 0.4420(4) 0.7782(4) 0.2296(3) 0.0441(11) Uani 1 1 d . . . . .
C27 C 0.9244(4) 0.3673(4) 0.3884(3) 0.0496(12) Uani 1 1 d . . . . .
H27 H 0.903149 0.403736 0.424825 0.060 Uiso 1 1 calc R U . . .
C60 C 0.2544(4) 0.1105(4) 0.2213(3) 0.0415(11) Uani 1 1 d . . . . .
C23 C 0.2325(4) 0.5556(4) 0.4245(4) 0.0499(12) Uani 1 1 d . . . . .
C22 C 0.1794(4) 0.5915(4) 0.3553(3) 0.0458(11) Uani 1 1 d . . . . .
C1 C 0.5195(4) 0.6502(4) 0.2519(3) 0.0412(10) Uani 1 1 d . . . . .
C58 C 0.2972(4) 0.1452(4) 0.3117(4) 0.0491(12) Uani 1 1 d . . . . .
C48 C 0.7181(4) 0.0328(4) 0.2860(4) 0.0543(13) Uani 1 1 d . . . . .
C30 C 0.9892(4) 0.2564(4) 0.2806(4) 0.0485(12) Uani 1 1 d . . . . .
C25 C 0.8285(4) 0.4189(4) 0.2694(3) 0.0407(10) Uani 1 1 d . . . . .
C15 C 0.2261(4) 0.4676(4) 0.1700(3) 0.0500(12) Uani 1 1 d . . . . .
H15 H 0.256567 0.422871 0.157271 0.060 Uiso 1 1 calc R U . . .
C51 C 0.2725(5) 0.1412(4) 0.0853(4) 0.0590(14) Uani 1 1 d . . . . .
H51 H 0.312356 0.185172 0.053672 0.071 Uiso 1 1 calc R U . . .
C47 C 0.6521(4) 0.0425(4) 0.1342(4) 0.0540(13) Uani 1 1 d . . . . .
C59 C 0.4068(5) 0.2497(4) 0.3562(3) 0.0488(12) Uani 1 1 d . . . . .
C18 C 0.1289(4) 0.5989(4) 0.2052(4) 0.0497(12) Uani 1 1 d . . . . .
C38 C 0.6782(4) 0.1024(4) 0.3131(4) 0.0536(13) Uani 1 1 d . . . . .
C3 C 0.4963(4) 0.7476(4) 0.3704(3) 0.0528(12) Uani 1 1 d . . . . .
H3 H 0.525896 0.714058 0.406333 0.063 Uiso 1 1 calc R U . . .
C46 C 0.7057(4) 0.0015(4) 0.1999(4) 0.0557(14) Uani 1 1 d . . . . .
C29 C 1.0157(4) 0.2593(4) 0.3680(4) 0.0581(15) Uani 1 1 d . . . . .
H29 H 1.054632 0.223239 0.390326 0.070 Uiso 1 1 calc R U . . .
C9 C 0.3898(4) 0.8088(4) 0.0898(4) 0.0603(15) Uani 1 1 d . . . . .
H9 H 0.384399 0.796395 0.032327 0.072 Uiso 1 1 calc R U . . .
C28 C 0.9851(5) 0.3144(5) 0.4209(4) 0.0601(15) Uani 1 1 d . . . . .
H28 H 1.004881 0.316696 0.479027 0.072 Uiso 1 1 calc R U . . .
C6 C 0.4068(4) 0.8498(4) 0.2633(4) 0.0554(14) Uani 1 1 d . . . . .
C37 C 0.6233(5) 0.1438(4) 0.2494(4) 0.0541(13) Uani 1 1 d . . . . .
C16 C 0.1797(5) 0.5066(4) 0.1050(3) 0.0573(13) Uani 1 1 d . . . . .
H16 H 0.181554 0.489161 0.049999 0.069 Uiso 1 1 calc R U . . .
C8 C 0.3521(5) 0.8781(5) 0.1229(5) 0.076(2) Uani 1 1 d . . . . .
H8 H 0.321570 0.910788 0.086724 0.091 Uiso 1 1 calc R U . . .
C17 C 0.1318(5) 0.5700(4) 0.1227(4) 0.0584(14) Uani 1 1 d . . . . .
H17 H 0.100598 0.594591 0.079132 0.070 Uiso 1 1 calc R U . . .
C21 C 0.1294(5) 0.6541(4) 0.3729(4) 0.0626(15) Uani 1 1 d . . . . .
H21 H 0.128549 0.672503 0.428118 0.075 Uiso 1 1 calc R U . . .
C54 C 0.1499(4) 0.0092(4) 0.1788(4) 0.0519(13) Uani 1 1 d . . . . .
C42 C 0.7717(5) -0.0063(5) 0.3485(5) 0.0696(18) Uani 1 1 d . . . . .
C33 C 0.9389(5) 0.2611(4) 0.1074(4) 0.0603(14) Uani 1 1 d . . . . .
H33 H 0.922585 0.262000 0.049919 0.072 Uiso 1 1 calc R U . . .
C4 C 0.4619(5) 0.8187(4) 0.4029(4) 0.0654(15) Uani 1 1 d . . . . .
H4 H 0.469264 0.832589 0.460658 0.078 Uiso 1 1 calc R U . . .
C19 C 0.0796(5) 0.6637(4) 0.2265(4) 0.0627(16) Uani 1 1 d . . . . .
H19 H 0.046606 0.688859 0.184317 0.075 Uiso 1 1 calc R U . . .
C32 C 0.9993(5) 0.2075(4) 0.1395(4) 0.0665(16) Uani 1 1 d . . . . .
H32 H 1.024019 0.174201 0.103564 0.080 Uiso 1 1 calc R U . . .
C7 C 0.3597(5) 0.8976(5) 0.2062(5) 0.0715(18) Uani 1 1 d . . . . .
H7 H 0.333730 0.942984 0.226357 0.086 Uiso 1 1 calc R U . . .
C57 C 0.2357(5) 0.0816(5) 0.3586(4) 0.0694(16) Uani 1 1 d . . . . .
H57 H 0.263161 0.105217 0.418249 0.083 Uiso 1 1 calc R U . . .
C31 C 1.0222(5) 0.2040(4) 0.2234(4) 0.0638(16) Uani 1 1 d . . . . .
H31 H 1.060311 0.166316 0.243414 0.077 Uiso 1 1 calc R U . . .
C20 C 0.0801(5) 0.6897(5) 0.3078(5) 0.0706(18) Uani 1 1 d . . . . .
H20 H 0.046795 0.732060 0.320208 0.085 Uiso 1 1 calc R U . . .
C55 C 0.0896(5) -0.0547(4) 0.2281(5) 0.0687(17) Uani 1 1 d . . . . .
H55 H 0.020908 -0.121793 0.200645 0.082 Uiso 1 1 calc R U . . .
C39 C 0.6893(5) 0.1319(5) 0.3978(4) 0.0713(16) Uani 1 1 d . . . . .
H39 H 0.660771 0.176713 0.414626 0.086 Uiso 1 1 calc R U . . .
C5 C 0.4179(5) 0.8679(4) 0.3510(4) 0.0666(16) Uani 1 1 d . . . . .
H5 H 0.394779 0.914270 0.373721 0.080 Uiso 1 1 calc R U . . .
C41 C 0.7832(6) 0.0259(5) 0.4344(5) 0.089(2) Uani 1 1 d . . . . .
H41 H 0.817915 0.000412 0.475330 0.107 Uiso 1 1 calc R U . . .
C45 C 0.7418(5) -0.0698(4) 0.1743(5) 0.0741(18) Uani 1 1 d . . . . .
H45 H 0.731463 -0.092143 0.116650 0.089 Uiso 1 1 calc R U . . .
C53 C 0.1099(5) -0.0233(4) 0.0879(4) 0.0685(16) Uani 1 1 d . . . . .
H53 H 0.041153 -0.089891 0.058816 0.082 Uiso 1 1 calc R U . . .
C56 C 0.1308(6) -0.0195(5) 0.3154(5) 0.0783(19) Uani 1 1 d . . . . .
H56 H 0.089531 -0.062451 0.346869 0.094 Uiso 1 1 calc R U . . .
C40 C 0.7443(6) 0.0939(5) 0.4591(5) 0.0828(19) Uani 1 1 d . . . . .
H40 H 0.754100 0.115452 0.516744 0.099 Uiso 1 1 calc R U . . .
C52 C 0.1696(5) 0.0406(5) 0.0422(4) 0.0746(17) Uani 1 1 d . . . . .
H52 H 0.142265 0.017531 -0.017525 0.090 Uiso 1 1 calc R U . . .
C43 C 0.8090(6) -0.0773(6) 0.3200(6) 0.095(3) Uani 1 1 d . . . . .
H43 H 0.844500 -0.103473 0.359816 0.114 Uiso 1 1 calc R U . . .
C44 C 0.7947(6) -0.1087(5) 0.2363(6) 0.092(3) Uani 1 1 d . . . . .
H44 H 0.819913 -0.156218 0.219335 0.111 Uiso 1 1 calc R U . . .
O4 O 0.8502(7) 0.7332(6) 0.0084(5) 0.191(4) Uani 1 1 d . . . . .
O5 O 0.8464(9) 0.6844(6) 0.1063(6) 0.248(6) Uani 1 1 d . . . . .

loop_
_atom_site_aniso_label
_atom_site_aniso_U_11
_atom_site_aniso_U_22
_atom_site_aniso_U_33
_atom_site_aniso_U_23
_atom_site_aniso_U_13
_atom_site_aniso_U_12
Cd 0.0430(2) 0.0468(2) 0.0448(2) 0.01980(17) 0.01600(16) 0.02469(16)
O9 0.068(2) 0.096(3) 0.038(2) 0.029(2) 0.0222(19) 0.045(2)
O12 0.053(2) 0.054(2) 0.036(2) 0.0165(17) 0.0160(16) 0.0144(16)
O1 0.062(2) 0.074(2) 0.046(2) 0.0298(19) 0.0184(17) 0.047(2)
O2 0.079(3) 0.104(3) 0.047(3) 0.039(2) 0.024(2) 0.057(3)
O6 0.078(3) 0.081(3) 0.058(3) 0.025(2) 0.029(2) 0.058(2)
O14 0.065(2) 0.058(2) 0.058(3) 0.025(2) 0.015(2) 0.0328(19)
O8 0.076(2) 0.074(2) 0.043(2) 0.0261(19) 0.0293(19) 0.054(2)
O7 0.095(3) 0.086(3) 0.041(3) 0.009(2) 0.026(2) 0.048(3)
O16 0.062(2) 0.074(3) 0.063(3) 0.035(2) 0.022(2) 0.024(2)
N4 0.057(3) 0.051(2) 0.039(3) 0.010(2) 0.017(2) 0.025(2)
N10 0.045(2) 0.040(2) 0.031(2) 0.0120(17) 0.0130(17) 0.0229(17)
N6 0.045(2) 0.050(2) 0.041(3) 0.0205(19) 0.0160(18) 0.0271(19)
N1 0.039(2) 0.055(2) 0.040(2) 0.0213(19) 0.0160(17) 0.0257(18)
O10 0.077(3) 0.094(3) 0.054(3) 0.004(2) 0.020(2) 0.044(3)
N12 0.047(2) 0.048(3) 0.065(3) 0.024(2) 0.006(2) 0.025(2)
N8 0.049(2) 0.054(3) 0.051(3) 0.015(2) 0.011(2) 0.028(2)
O13 0.084(3) 0.077(3) 0.043(3) 0.023(2) 0.022(2) 0.021(2)
N2 0.048(2) 0.059(3) 0.040(3) 0.015(2) 0.0186(19) 0.029(2)
O15 0.068(3) 0.054(2) 0.083(4) 0.018(2) -0.009(2) 0.012(2)
N11 0.055(2) 0.041(2) 0.034(3) 0.0079(18) 0.0104(19) 0.0111(19)
C26 0.038(2) 0.041(2) 0.041(3) 0.019(2) 0.013(2) 0.020(2)
N5 0.081(3) 0.078(3) 0.045(3) 0.024(3) 0.020(3) 0.044(3)
N7 0.060(3) 0.070(3) 0.045(3) 0.031(2) 0.022(2) 0.043(2)
O11 0.107(3) 0.104(3) 0.066(3) 0.016(3) 0.026(3) 0.080(3)
C36 0.038(2) 0.037(2) 0.047(3) 0.016(2) 0.014(2) 0.0165(19)
N3 0.058(3) 0.066(3) 0.050(3) 0.022(3) 0.015(2) 0.019(3)
C14 0.033(2) 0.045(2) 0.038(3) 0.014(2) 0.0161(19) 0.0138(19)
C34 0.036(2) 0.041(3) 0.052(3) 0.009(2) 0.016(2) 0.013(2)
C24 0.036(2) 0.043(2) 0.045(3) 0.016(2) 0.017(2) 0.0173(19)
C13 0.042(3) 0.048(3) 0.048(3) 0.012(2) 0.019(2) 0.020(2)
C11 0.042(3) 0.064(3) 0.044(3) 0.029(3) 0.016(2) 0.025(2)
C35 0.045(3) 0.050(3) 0.036(3) 0.014(2) 0.015(2) 0.019(2)
N9 0.076(3) 0.081(4) 0.057(3) 0.023(3) 0.014(3) 0.049(3)
C50 0.043(2) 0.043(3) 0.042(3) 0.011(2) 0.010(2) 0.023(2)
O3 0.066(3) 0.139(5) 0.091(4) 0.016(4) 0.028(3) 0.016(3)
C2 0.036(2) 0.045(3) 0.043(3) 0.017(2) 0.015(2) 0.018(2)
C10 0.037(2) 0.051(3) 0.057(4) 0.028(3) 0.013(2) 0.020(2)
C49 0.044(2) 0.046(3) 0.033(3) 0.012(2) 0.013(2) 0.028(2)
C12 0.034(2) 0.042(3) 0.056(3) 0.021(2) 0.017(2) 0.016(2)
C27 0.049(3) 0.066(3) 0.046(3) 0.029(3) 0.021(2) 0.033(3)
C60 0.040(2) 0.041(2) 0.048(3) 0.016(2) 0.015(2) 0.023(2)
C23 0.047(3) 0.047(3) 0.046(3) 0.007(2) 0.019(2) 0.015(2)
C22 0.045(3) 0.041(3) 0.051(3) 0.013(2) 0.025(2) 0.016(2)
C1 0.033(2) 0.049(3) 0.040(3) 0.018(2) 0.013(2) 0.018(2)
C58 0.050(3) 0.046(3) 0.055(4) 0.021(3) 0.019(2) 0.024(2)
C48 0.042(3) 0.044(3) 0.065(4) 0.018(3) 0.013(3) 0.015(2)
C30 0.038(2) 0.038(2) 0.068(4) 0.016(2) 0.018(2) 0.017(2)
C25 0.041(2) 0.045(3) 0.039(3) 0.021(2) 0.015(2) 0.021(2)
C15 0.049(3) 0.055(3) 0.045(3) 0.012(2) 0.019(2) 0.024(2)
C51 0.060(3) 0.058(3) 0.047(4) 0.013(3) 0.013(3) 0.023(3)
C47 0.045(3) 0.052(3) 0.051(4) 0.000(3) 0.013(2) 0.019(2)
C59 0.059(3) 0.054(3) 0.037(3) 0.022(3) 0.020(2) 0.027(2)
C18 0.043(3) 0.047(3) 0.053(4) 0.018(2) 0.017(2) 0.015(2)
C38 0.050(3) 0.045(3) 0.053(4) 0.013(3) 0.013(2) 0.016(2)
C3 0.052(3) 0.057(3) 0.047(3) 0.015(3) 0.017(2) 0.025(3)
C46 0.042(3) 0.042(3) 0.081(5) 0.014(3) 0.022(3) 0.020(2)
C29 0.048(3) 0.062(3) 0.076(4) 0.039(3) 0.019(3) 0.033(3)
C9 0.049(3) 0.062(3) 0.063(4) 0.033(3) 0.010(3) 0.023(3)
C28 0.053(3) 0.079(4) 0.059(4) 0.044(3) 0.019(3) 0.036(3)
C6 0.043(3) 0.047(3) 0.076(4) 0.020(3) 0.022(3) 0.021(2)
C37 0.052(3) 0.057(3) 0.054(4) 0.010(3) 0.014(3) 0.031(3)
C16 0.064(3) 0.067(3) 0.034(3) 0.014(3) 0.021(3) 0.024(3)
C8 0.062(4) 0.068(4) 0.108(6) 0.051(4) 0.020(4) 0.037(3)
C17 0.054(3) 0.059(3) 0.052(4) 0.027(3) 0.012(3) 0.021(3)
C21 0.067(4) 0.060(3) 0.072(4) 0.015(3) 0.040(3) 0.032(3)
C54 0.048(3) 0.047(3) 0.060(4) 0.011(3) 0.015(3) 0.026(2)
C42 0.053(3) 0.049(3) 0.093(6) 0.031(3) 0.009(3) 0.019(3)
C33 0.058(3) 0.061(3) 0.051(4) 0.000(3) 0.019(3) 0.025(3)
C4 0.069(4) 0.063(4) 0.066(4) 0.014(3) 0.030(3) 0.031(3)
C19 0.054(3) 0.059(3) 0.087(5) 0.033(3) 0.028(3) 0.032(3)
C32 0.062(3) 0.057(3) 0.079(5) -0.002(3) 0.024(3) 0.033(3)
C7 0.063(4) 0.060(4) 0.106(6) 0.037(4) 0.032(4) 0.038(3)
C57 0.070(4) 0.067(4) 0.063(4) 0.029(3) 0.025(3) 0.022(3)
C31 0.052(3) 0.048(3) 0.092(5) 0.011(3) 0.020(3) 0.029(3)
C20 0.064(4) 0.060(4) 0.113(6) 0.031(4) 0.048(4) 0.040(3)
C55 0.061(4) 0.042(3) 0.088(5) 0.019(3) 0.027(3) 0.013(3)
C39 0.072(4) 0.063(4) 0.061(5) 0.014(3) 0.018(3) 0.022(3)
C5 0.062(4) 0.051(3) 0.090(5) 0.012(3) 0.037(3) 0.026(3)
C41 0.082(5) 0.066(4) 0.086(6) 0.039(4) 0.000(4) 0.021(4)
C45 0.056(3) 0.056(3) 0.103(6) 0.009(3) 0.030(3) 0.023(3)
C53 0.054(3) 0.047(3) 0.072(5) -0.004(3) 0.004(3) 0.013(3)
C56 0.070(4) 0.064(4) 0.098(6) 0.043(4) 0.041(4) 0.020(3)
C40 0.094(5) 0.073(4) 0.056(5) 0.023(4) 0.017(4) 0.024(4)
C52 0.069(4) 0.068(4) 0.053(4) 0.005(3) 0.007(3) 0.016(3)
C43 0.071(4) 0.065(4) 0.138(8) 0.045(5) 0.010(5) 0.032(4)
C44 0.066(4) 0.062(4) 0.156(8) 0.031(5) 0.028(5) 0.042(4)
O4 0.184(7) 0.131(5) 0.178(8) 0.074(6) 0.080(6) -0.002(5)
O5 0.253(10) 0.143(7) 0.124(7) 0.027(6) -0.047(7) -0.023(6)

loop_
_atom_type_symbol
_atom_type_description
_atom_type_scat_dispersion_real
_atom_type_scat_dispersion_imag
_atom_type_scat_source
C C 0.0033 0.0016 'International Tables Vol C Tables 4.2.6.8 and 6.1.1.4'
H H 0.0000 0.0000 'International Tables Vol C Tables 4.2.6.8 and 6.1.1.4'
Cd Cd -0.8075 1.2024 'International Tables Vol C Tables 4.2.6.8 and 6.1.1.4'
N N 0.0061 0.0033 'International Tables Vol C Tables 4.2.6.8 and 6.1.1.4'
O O 0.0106 0.0060 'International Tables Vol C Tables 4.2.6.8 and 6.1.1.4'

loop_
_geom_angle_atom_site_label_1
_geom_angle_atom_site_label_2
_geom_angle_atom_site_label_3
_geom_angle
_geom_angle_site_symmetry_1
_geom_angle_site_symmetry_3
_geom_angle_publ_flag
O1 Cd O14 85.96(12) . . ?
O1 Cd O8 139.59(12) . . ?
O14 Cd O8 83.54(12) . . ?
O1 Cd N11 79.61(13) . . ?
O14 Cd N11 127.38(14) . . ?
O8 Cd N11 76.29(13) . . ?
O1 Cd O12 98.27(12) . . ?
O14 Cd O12 164.89(12) . . ?
O8 Cd O12 101.90(12) . . ?
N11 Cd O12 67.73(12) . . ?
O1 Cd N7 151.46(11) . . ?
O14 Cd N7 86.76(14) . . ?
O8 Cd N7 66.50(11) . . ?
N11 Cd N7 125.80(13) . . ?
O12 Cd N7 82.64(13) . . ?
O1 Cd N2 66.45(11) . . ?
O14 Cd N2 88.30(13) . . ?
O8 Cd N2 151.44(12) . . ?
N11 Cd N2 128.90(13) . . ?
O12 Cd N2 80.23(12) . . ?
N7 Cd N2 85.79(12) . . ?
C49 O12 Cd 118.7(3) . . ?
C1 O1 Cd 121.0(3) . . ?
N12 O14 Cd 101.7(3) . . ?
C25 O8 Cd 120.3(3) . . ?
C23 N4 C13 126.3(4) . . ?
C23 N4 N5 116.8(4) . . ?
C13 N4 N5 116.8(4) . . ?
C49 N10 C59 125.6(4) . . ?
C49 N10 N11 116.4(3) . . ?
C59 N10 N11 118.0(4) . . ?
C25 N6 N7 116.7(4) . . ?
C25 N6 C35 125.7(4) . . ?
N7 N6 C35 117.6(4) . . ?
C1 N1 N2 116.5(3) . . ?
C1 N1 C11 125.5(4) . . ?
N2 N1 C11 118.0(4) . . ?
O15 N12 O16 120.5(5) . . ?
O15 N12 O14 120.7(5) . . ?
O16 N12 O14 118.8(5) . . ?
C47 N8 C37 127.0(4) . . ?
C47 N8 N9 115.9(5) . . ?
C37 N8 N9 117.1(4) . . ?
N1 N2 Cd 112.1(3) . . ?
N1 N2 H2A 109.2 . . ?
Cd N2 H2A 109.2 . . ?
N1 N2 H2B 109.2 . . ?
Cd N2 H2B 109.2 . . ?
H2A N2 H2B 107.9 . . ?
N10 N11 Cd 115.1(3) . . ?
N10 N11 H11A 108.5 . . ?
Cd N11 H11A 108.5 . . ?
N10 N11 H11B 108.5 . . ?
Cd N11 H11B 108.5 . . ?
H11A N11 H11B 107.5 . . ?
C27 C26 C36 120.8(4) . . ?
C27 C26 C25 119.8(4) . . ?
C36 C26 C25 119.3(4) . . ?
N4 N5 H5A 110.0 . . ?
N4 N5 H5B 109.6 . . ?
H5A N5 H5B 108.7 . . ?
N6 N7 Cd 113.2(3) . . ?
N6 N7 H7A 108.9 . . ?
Cd N7 H7A 108.9 . . ?
N6 N7 H7B 108.9 . . ?
Cd N7 H7B 108.9 . . ?
H7A N7 H7B 107.8 . . ?
C34 C36 C26 121.2(4) . . ?
C34 C36 C30 120.3(4) . . ?
C26 C36 C30 118.5(4) . . ?
O5 N3 O4 108.3(8) . . ?
O5 N3 O3 116.1(7) . . ?
O4 N3 O3 130.9(7) . . ?
C15 C14 C24 120.1(4) . . ?
C15 C14 C13 120.3(4) . . ?
C24 C14 C13 119.6(4) . . ?
C33 C34 C36 119.4(4) . . ?
C33 C34 C35 120.5(5) . . ?
C36 C34 C35 120.1(4) . . ?
C22 C24 C14 120.5(4) . . ?
C22 C24 C18 120.1(4) . . ?
C14 C24 C18 119.4(4) . . ?
O6 C13 N4 119.0(4) . . ?
O6 C13 C14 124.2(5) . . ?
N4 C13 C14 116.8(4) . . ?
O2 C11 N1 118.5(4) . . ?
O2 C11 C10 125.7(4) . . ?
N1 C11 C10 115.8(4) . . ?
O9 C35 N6 118.9(4) . . ?
O9 C35 C34 125.0(5) . . ?
N6 C35 C34 116.0(4) . . ?
N8 N9 H9A 109.8 . . ?
N8 N9 H9B 109.0 . . ?
H9A N9 H9B 109.4 . . ?
C51 C50 C60 119.7(5) . . ?
C51 C50 C49 120.1(4) . . ?
C60 C50 C49 120.2(4) . . ?
C3 C2 C12 121.2(4) . . ?
C3 C2 C1 119.2(4) . . ?
C12 C2 C1 119.6(4) . . ?
C9 C10 C12 120.0(5) . . ?
C9 C10 C11 119.4(5) . . ?
C12 C10 C11 120.7(4) . . ?
O12 C49 N10 121.8(4) . . ?
O12 C49 C50 121.4(4) . . ?
N10 C49 C50 116.8(4) . . ?
C10 C12 C2 121.2(4) . . ?
C10 C12 C6 120.4(4) . . ?
C2 C12 C6 118.4(5) . . ?
C26 C27 C28 120.3(5) . . ?
C26 C27 H27 119.8 . . ?
C28 C27 H27 119.8 . . ?
C58 C60 C54 119.7(4) . . ?
C58 C60 C50 120.5(4) . . ?
C54 C60 C50 119.9(5) . . ?
O7 C23 N4 120.2(5) . . ?
O7 C23 C22 123.6(5) . . ?
N4 C23 C22 116.2(4) . . ?
C21 C22 C24 120.0(5) . . ?
C21 C22 C23 119.5(5) . . ?
C24 C22 C23 120.5(4) . . ?
O1 C1 N1 120.6(4) . . ?
O1 C1 C2 122.3(4) . . ?
N1 C1 C2 117.1(4) . . ?
C57 C58 C60 120.2(5) . . ?
C57 C58 C59 119.9(5) . . ?
C60 C58 C59 119.9(4) . . ?
C46 C48 C38 121.3(5) . . ?
C46 C48 C42 120.1(5) . . ?
C38 C48 C42 118.6(6) . . ?
C29 C30 C31 123.5(5) . . ?
C29 C30 C36 118.9(5) . . ?
C31 C30 C36 117.6(5) . . ?
O8 C25 N6 121.0(4) . . ?
O8 C25 C26 121.8(4) . . ?
N6 C25 C26 117.2(4) . . ?
C14 C15 C16 120.3(5) . . ?
C14 C15 H15 119.8 . . ?
C16 C15 H15 119.8 . . ?
C50 C51 C52 121.2(5) . . ?
C50 C51 H51 119.4 . . ?
C52 C51 H51 119.4 . . ?
O10 C47 N8 120.4(5) . . ?
O10 C47 C46 124.8(5) . . ?
N8 C47 C46 114.8(5) . . ?
O13 C59 N10 119.1(5) . . ?
O13 C59 C58 123.8(5) . . ?
N10 C59 C58 117.0(5) . . ?
C17 C18 C19 123.4(5) . . ?
C17 C18 C24 118.6(4) . . ?
C19 C18 C24 117.9(5) . . ?
C39 C38 C48 121.1(5) . . ?
C39 C38 C37 119.7(5) . . ?
C48 C38 C37 119.2(5) . . ?
C2 C3 C4 119.8(5) . . ?
C2 C3 H3 120.1 . . ?
C4 C3 H3 120.1 . . ?
C45 C46 C48 120.3(5) . . ?
C45 C46 C47 118.7(6) . . ?
C48 C46 C47 121.0(4) . . ?
C28 C29 C30 120.9(4) . . ?
C28 C29 H29 119.5 . . ?
C30 C29 H29 119.5 . . ?
C10 C9 C8 119.6(6) . . ?
C10 C9 H9 120.2 . . ?
C8 C9 H9 120.2 . . ?
C29 C28 C27 120.5(5) . . ?
C29 C28 H28 119.7 . . ?
C27 C28 H28 119.7 . . ?
C5 C6 C7 123.4(5) . . ?
C5 C6 C12 118.6(5) . . ?
C7 C6 C12 117.9(6) . . ?
O11 C37 N8 119.3(5) . . ?
O11 C37 C38 124.0(5) . . ?
N8 C37 C38 116.7(4) . . ?
C17 C16 C15 120.1(5) . . ?
C17 C16 H16 119.9 . . ?
C15 C16 H16 119.9 . . ?
C7 C8 C9 121.2(5) . . ?
C7 C8 H8 119.4 . . ?
C9 C8 H8 119.4 . . ?
C16 C17 C18 121.4(5) . . ?
C16 C17 H17 119.3 . . ?
C18 C17 H17 119.3 . . ?
C22 C21 C20 119.9(5) . . ?
C22 C21 H21 120.1 . . ?
C20 C21 H21 120.1 . . ?
C55 C54 C60 119.0(5) . . ?
C55 C54 C53 122.9(5) . . ?
C60 C54 C53 118.1(5) . . ?
C41 C42 C43 123.0(6) . . ?
C41 C42 C48 119.2(6) . . ?
C43 C42 C48 117.8(7) . . ?
C34 C33 C32 121.0(6) . . ?
C34 C33 H33 119.5 . . ?
C32 C33 H33 119.5 . . ?
C5 C4 C3 120.7(6) . . ?
C5 C4 H4 119.6 . . ?
C3 C4 H4 119.6 . . ?
C20 C19 C18 120.8(5) . . ?
C20 C19 H19 119.6 . . ?
C18 C19 H19 119.6 . . ?
C31 C32 C33 120.2(5) . . ?
C31 C32 H32 119.9 . . ?
C33 C32 H32 119.9 . . ?
C8 C7 C6 120.8(6) . . ?
C8 C7 H7 119.6 . . ?
C6 C7 H7 119.6 . . ?
C58 C57 C56 119.6(6) . . ?
C58 C57 H57 120.2 . . ?
C56 C57 H57 120.2 . . ?
C32 C31 C30 121.5(5) . . ?
C32 C31 H31 119.3 . . ?
C30 C31 H31 119.3 . . ?
C19 C20 C21 121.3(5) . . ?
C19 C20 H20 119.4 . . ?
C21 C20 H20 119.4 . . ?
C56 C55 C54 120.8(5) . . ?
C56 C55 H55 119.6 . . ?
C54 C55 H55 119.6 . . ?
C38 C39 C40 119.6(6) . . ?
C38 C39 H39 120.2 . . ?
C40 C39 H39 120.2 . . ?
C4 C5 C6 121.2(5) . . ?
C4 C5 H5 119.4 . . ?
C6 C5 H5 119.4 . . ?
C40 C41 C42 121.1(6) . . ?
C40 C41 H41 119.4 . . ?
C42 C41 H41 119.4 . . ?
C46 C45 C44 119.5(7) . . ?
C46 C45 H45 120.3 . . ?
C44 C45 H45 120.3 . . ?
C52 C53 C54 121.4(5) . . ?
C52 C53 H53 119.3 . . ?
C54 C53 H53 119.3 . . ?
C55 C56 C57 120.7(5) . . ?
C55 C56 H56 119.6 . . ?
C57 C56 H56 119.6 . . ?
C41 C40 C39 120.4(7) . . ?
C41 C40 H40 119.8 . . ?
C39 C40 H40 119.8 . . ?
C53 C52 C51 119.7(6) . . ?
C53 C52 H52 120.2 . . ?
C51 C52 H52 120.2 . . ?
C44 C43 C42 121.8(6) . . ?
C44 C43 H43 119.1 . . ?
C42 C43 H43 119.1 . . ?
C43 C44 C45 120.5(6) . . ?
C43 C44 H44 119.7 . . ?
C45 C44 H44 119.7 . . ?

loop_
_geom_bond_atom_site_label_1
_geom_bond_atom_site_label_2
_geom_bond_distance
_geom_bond_site_symmetry_2
_geom_bond_publ_flag
Cd O1 2.364(3) . ?
Cd O14 2.374(4) . ?
Cd O8 2.378(3) . ?
Cd N11 2.378(4) . ?
Cd O12 2.385(3) . ?
Cd N7 2.452(4) . ?
Cd N2 2.471(4) . ?
O9 C35 1.208(5) . ?
O12 C49 1.227(5) . ?
O1 C1 1.216(5) . ?
O2 C11 1.207(6) . ?
O6 C13 1.216(5) . ?
O14 N12 1.260(6) . ?
O8 C25 1.223(5) . ?
O7 C23 1.232(6) . ?
O16 N12 1.247(5) . ?
N4 C23 1.377(6) . ?
N4 C13 1.392(6) . ?
N4 N5 1.428(5) . ?
N10 C49 1.375(6) . ?
N10 C59 1.395(6) . ?
N10 N11 1.404(5) . ?
N6 C25 1.378(6) . ?
N6 N7 1.410(4) . ?
N6 C35 1.418(6) . ?
N1 C1 1.389(6) . ?
N1 N2 1.418(5) . ?
N1 C11 1.423(5) . ?
O10 C47 1.215(6) . ?
N12 O15 1.235(5) . ?
N8 C47 1.383(6) . ?
N8 C37 1.388(7) . ?
N8 N9 1.420(5) . ?
O13 C59 1.217(6) . ?
N2 H2A 0.8900 . ?
N2 H2B 0.8900 . ?
N11 H11A 0.8900 . ?
N11 H11B 0.8900 . ?
C26 C27 1.362(6) . ?
C26 C36 1.418(6) . ?
C26 C25 1.478(5) . ?
N5 H5A 0.8659 . ?
N5 H5B 0.8679 . ?
N7 H7A 0.8900 . ?
N7 H7B 0.8900 . ?
O11 C37 1.211(6) . ?
C36 C34 1.415(7) . ?
C36 C30 1.425(6) . ?
N3 O5 1.115(8) . ?
N3 O4 1.166(7) . ?
N3 O3 1.191(6) . ?
C14 C15 1.374(7) . ?
C14 C24 1.419(6) . ?
C14 C13 1.461(6) . ?
C34 C33 1.373(7) . ?
C34 C35 1.467(6) . ?
C24 C22 1.406(7) . ?
C24 C18 1.419(6) . ?
C11 C10 1.470(7) . ?
N9 H9A 0.8602 . ?
N9 H9B 0.8619 . ?
C50 C51 1.367(7) . ?
C50 C60 1.412(6) . ?
C50 C49 1.470(6) . ?
C2 C3 1.366(7) . ?
C2 C12 1.420(6) . ?
C2 C1 1.469(6) . ?
C10 C9 1.378(6) . ?
C10 C12 1.403(7) . ?
C12 C6 1.422(7) . ?
C27 C28 1.395(6) . ?
C27 H27 0.9300 . ?
C60 C58 1.408(7) . ?
C60 C54 1.411(7) . ?
C23 C22 1.468(7) . ?
C22 C21 1.381(6) . ?
C58 C57 1.383(7) . ?
C58 C59 1.466(7) . ?
C48 C46 1.397(8) . ?
C48 C38 1.404(7) . ?
C48 C42 1.426(7) . ?
C30 C29 1.400(7) . ?
C30 C31 1.414(7) . ?
C15 C16 1.408(7) . ?
C15 H15 0.9300 . ?
C51 C52 1.399(8) . ?
C51 H51 0.9300 . ?
C47 C46 1.480(7) . ?
C18 C17 1.402(7) . ?
C18 C19 1.417(7) . ?
C38 C39 1.376(8) . ?
C38 C37 1.471(7) . ?
C3 C4 1.399(7) . ?
C3 H3 0.9300 . ?
C46 C45 1.379(7) . ?
C29 C28 1.368(8) . ?
C29 H29 0.9300 . ?
C9 C8 1.415(8) . ?
C9 H9 0.9300 . ?
C28 H28 0.9300 . ?
C6 C5 1.410(8) . ?
C6 C7 1.417(7) . ?
C16 C17 1.368(7) . ?
C16 H16 0.9300 . ?
C8 C7 1.351(9) . ?
C8 H8 0.9300 . ?
C17 H17 0.9300 . ?
C21 C20 1.394(8) . ?
C21 H21 0.9300 . ?
C54 C55 1.409(8) . ?
C54 C53 1.416(8) . ?
C42 C41 1.398(10) . ?
C42 C43 1.402(10) . ?
C33 C32 1.401(7) . ?
C33 H33 0.9300 . ?
C4 C5 1.359(8) . ?
C4 H4 0.9300 . ?
C19 C20 1.358(8) . ?
C19 H19 0.9300 . ?
C32 C31 1.366(8) . ?
C32 H32 0.9300 . ?
C7 H7 0.9300 . ?
C57 C56 1.413(8) . ?
C57 H57 0.9300 . ?
C31 H31 0.9300 . ?
C20 H20 0.9300 . ?
C55 C56 1.361(9) . ?
C55 H55 0.9300 . ?
C39 C40 1.412(8) . ?
C39 H39 0.9300 . ?
C5 H5 0.9300 . ?
C41 C40 1.362(10) . ?
C41 H41 0.9300 . ?
C45 C44 1.414(9) . ?
C45 H45 0.9300 . ?
C53 C52 1.360(8) . ?
C53 H53 0.9300 . ?
C56 H56 0.9300 . ?
C40 H40 0.9300 . ?
C52 H52 0.9300 . ?
C43 C44 1.352(10) . ?
C43 H43 0.9300 . ?
C44 H44 0.9300 . ?

loop_
_geom_torsion_atom_site_label_1
_geom_torsion_atom_site_label_2
_geom_torsion_atom_site_label_3
_geom_torsion_atom_site_label_4
_geom_torsion
_geom_torsion_site_symmetry_1
_geom_torsion_site_symmetry_2
_geom_torsion_site_symmetry_3
_geom_torsion_site_symmetry_4
_geom_torsion_publ_flag
Cd O14 N12 O15 174.5(4) . . . . ?
Cd O14 N12 O16 -5.4(4) . . . . ?
C1 N1 N2 Cd -11.8(4) . . . . ?
C11 N1 N2 Cd 170.0(3) . . . . ?
C49 N10 N11 Cd 3.7(4) . . . . ?
C59 N10 N11 Cd -175.0(3) . . . . ?
C25 N6 N7 Cd -9.6(5) . . . . ?
C35 N6 N7 Cd 172.1(3) . . . . ?
C27 C26 C36 C34 -177.6(4) . . . . ?
C25 C26 C36 C34 4.1(6) . . . . ?
C27 C26 C36 C30 0.9(6) . . . . ?
C25 C26 C36 C30 -177.4(4) . . . . ?
C26 C36 C34 C33 178.1(4) . . . . ?
C30 C36 C34 C33 -0.3(7) . . . . ?
C26 C36 C34 C35 -0.5(6) . . . . ?
C30 C36 C34 C35 -178.9(4) . . . . ?
C15 C14 C24 C22 -179.9(4) . . . . ?
C13 C14 C24 C22 1.1(6) . . . . ?
C15 C14 C24 C18 1.7(6) . . . . ?
C13 C14 C24 C18 -177.4(4) . . . . ?
C23 N4 C13 O6 -178.5(5) . . . . ?
N5 N4 C13 O6 3.2(7) . . . . ?
C23 N4 C13 C14 1.7(7) . . . . ?
N5 N4 C13 C14 -176.7(4) . . . . ?
C15 C14 C13 O6 -1.9(7) . . . . ?
C24 C14 C13 O6 177.1(4) . . . . ?
C15 C14 C13 N4 178.0(4) . . . . ?
C24 C14 C13 N4 -3.0(6) . . . . ?
C1 N1 C11 O2 -178.7(4) . . . . ?
N2 N1 C11 O2 -0.7(6) . . . . ?
C1 N1 C11 C10 0.9(6) . . . . ?
N2 N1 C11 C10 178.9(4) . . . . ?
C25 N6 C35 O9 -173.0(4) . . . . ?
N7 N6 C35 O9 5.1(6) . . . . ?
C25 N6 C35 C34 7.7(6) . . . . ?
N7 N6 C35 C34 -174.2(4) . . . . ?
C33 C34 C35 O9 -3.0(8) . . . . ?
C36 C34 C35 O9 175.6(5) . . . . ?
C33 C34 C35 N6 176.4(4) . . . . ?
C36 C34 C35 N6 -5.1(6) . . . . ?
O2 C11 C10 C9 1.6(8) . . . . ?
N1 C11 C10 C9 -178.0(4) . . . . ?
O2 C11 C10 C12 -179.3(5) . . . . ?
N1 C11 C10 C12 1.2(6) . . . . ?
Cd O12 C49 N10 -3.4(5) . . . . ?
Cd O12 C49 C50 177.0(3) . . . . ?
C59 N10 C49 O12 178.3(4) . . . . ?
N11 N10 C49 O12 -0.3(6) . . . . ?
C59 N10 C49 C50 -2.2(6) . . . . ?
N11 N10 C49 C50 179.3(3) . . . . ?
C51 C50 C49 O12 0.8(6) . . . . ?
C60 C50 C49 O12 -179.5(4) . . . . ?
C51 C50 C49 N10 -178.8(4) . . . . ?
C60 C50 C49 N10 1.0(6) . . . . ?
C9 C10 C12 C2 179.1(4) . . . . ?
C11 C10 C12 C2 0.0(7) . . . . ?
C9 C10 C12 C6 -1.8(7) . . . . ?
C11 C10 C12 C6 179.1(4) . . . . ?
C3 C2 C12 C10 178.3(4) . . . . ?
C1 C2 C12 C10 -3.1(6) . . . . ?
C3 C2 C12 C6 -0.7(7) . . . . ?
C1 C2 C12 C6 177.9(4) . . . . ?
C36 C26 C27 C28 -0.3(7) . . . . ?
C25 C26 C27 C28 178.0(4) . . . . ?
C51 C50 C60 C58 -179.9(4) . . . . ?
C49 C50 C60 C58 0.3(6) . . . . ?
C51 C50 C60 C54 0.4(6) . . . . ?
C49 C50 C60 C54 -179.3(4) . . . . ?
C13 N4 C23 O7 -179.8(5) . . . . ?
N5 N4 C23 O7 -1.4(7) . . . . ?
C13 N4 C23 C22 1.6(7) . . . . ?
N5 N4 C23 C22 179.9(4) . . . . ?
C14 C24 C22 C21 -177.7(4) . . . . ?
C18 C24 C22 C21 0.7(7) . . . . ?
C14 C24 C22 C23 2.3(7) . . . . ?
C18 C24 C22 C23 -179.3(4) . . . . ?
O7 C23 C22 C21 -2.2(7) . . . . ?
N4 C23 C22 C21 176.4(4) . . . . ?
O7 C23 C22 C24 177.8(5) . . . . ?
N4 C23 C22 C24 -3.6(6) . . . . ?
Cd O1 C1 N1 16.3(6) . . . . ?
Cd O1 C1 C2 -163.6(3) . . . . ?
N2 N1 C1 O1 -1.9(6) . . . . ?
C11 N1 C1 O1 176.2(4) . . . . ?
N2 N1 C1 C2 178.1(4) . . . . ?
C11 N1 C1 C2 -3.8(6) . . . . ?
C3 C2 C1 O1 3.4(7) . . . . ?
C12 C2 C1 O1 -175.2(4) . . . . ?
C3 C2 C1 N1 -176.6(4) . . . . ?
C12 C2 C1 N1 4.8(6) . . . . ?
C54 C60 C58 C57 -1.6(7) . . . . ?
C50 C60 C58 C57 178.7(4) . . . . ?
C54 C60 C58 C59 179.0(4) . . . . ?
C50 C60 C58 C59 -0.6(6) . . . . ?
C34 C36 C30 C29 178.1(4) . . . . ?
C26 C36 C30 C29 -0.4(6) . . . . ?
C34 C36 C30 C31 -0.4(6) . . . . ?
C26 C36 C30 C31 -178.9(4) . . . . ?
Cd O8 C25 N6 14.5(6) . . . . ?
Cd O8 C25 C26 -165.7(3) . . . . ?
N7 N6 C25 O8 -2.5(6) . . . . ?
C35 N6 C25 O8 175.6(4) . . . . ?
N7 N6 C25 C26 177.7(4) . . . . ?
C35 N6 C25 C26 -4.2(6) . . . . ?
C27 C26 C25 O8 0.0(7) . . . . ?
C36 C26 C25 O8 178.3(4) . . . . ?
C27 C26 C25 N6 179.7(4) . . . . ?
C36 C26 C25 N6 -1.9(6) . . . . ?
C24 C14 C15 C16 0.4(7) . . . . ?
C13 C14 C15 C16 179.5(4) . . . . ?
C60 C50 C51 C52 -1.0(7) . . . . ?
C49 C50 C51 C52 178.8(5) . . . . ?
C37 N8 C47 O10 177.2(5) . . . . ?
N9 N8 C47 O10 -5.0(7) . . . . ?
C37 N8 C47 C46 -1.6(7) . . . . ?
N9 N8 C47 C46 176.2(4) . . . . ?
C49 N10 C59 O13 -177.1(4) . . . . ?
N11 N10 C59 O13 1.4(6) . . . . ?
C49 N10 C59 C58 1.9(6) . . . . ?
N11 N10 C59 C58 -179.6(4) . . . . ?
C57 C58 C59 O13 -0.8(8) . . . . ?
C60 C58 C59 O13 178.6(5) . . . . ?
C57 C58 C59 N10 -179.8(4) . . . . ?
C60 C58 C59 N10 -0.4(6) . . . . ?
C22 C24 C18 C17 179.0(4) . . . . ?
C14 C24 C18 C17 -2.5(7) . . . . ?
C22 C24 C18 C19 -0.1(7) . . . . ?
C14 C24 C18 C19 178.3(4) . . . . ?
C46 C48 C38 C39 179.2(5) . . . . ?
C42 C48 C38 C39 -0.5(8) . . . . ?
C46 C48 C38 C37 -0.6(7) . . . . ?
C42 C48 C38 C37 179.7(5) . . . . ?
C12 C2 C3 C4 0.3(7) . . . . ?
C1 C2 C3 C4 -178.2(4) . . . . ?
C38 C48 C46 C45 -177.8(5) . . . . ?
C42 C48 C46 C45 1.9(8) . . . . ?
C38 C48 C46 C47 1.3(8) . . . . ?
C42 C48 C46 C47 -179.0(4) . . . . ?
O10 C47 C46 C45 0.1(8) . . . . ?
N8 C47 C46 C45 178.8(4) . . . . ?
O10 C47 C46 C48 -179.0(5) . . . . ?
N8 C47 C46 C48 -0.2(7) . . . . ?
C31 C30 C29 C28 177.7(5) . . . . ?
C36 C30 C29 C28 -0.7(7) . . . . ?
C12 C10 C9 C8 0.4(7) . . . . ?
C11 C10 C9 C8 179.5(5) . . . . ?
C30 C29 C28 C27 1.3(8) . . . . ?
C26 C27 C28 C29 -0.8(8) . . . . ?
C10 C12 C6 C5 -178.7(4) . . . . ?
C2 C12 C6 C5 0.4(7) . . . . ?
C10 C12 C6 C7 2.6(7) . . . . ?
C2 C12 C6 C7 -178.4(4) . . . . ?
C47 N8 C37 O11 -178.9(5) . . . . ?
N9 N8 C37 O11 3.3(7) . . . . ?
C47 N8 C37 C38 2.3(8) . . . . ?
N9 N8 C37 C38 -175.6(4) . . . . ?
C39 C38 C37 O11 0.3(8) . . . . ?
C48 C38 C37 O11 -179.9(5) . . . . ?
C39 C38 C37 N8 179.1(5) . . . . ?
C48 C38 C37 N8 -1.0(7) . . . . ?
C14 C15 C16 C17 -1.7(8) . . . . ?
C10 C9 C8 C7 0.3(8) . . . . ?
C15 C16 C17 C18 0.8(8) . . . . ?
C19 C18 C17 C16 -179.6(5) . . . . ?
C24 C18 C17 C16 1.3(7) . . . . ?
C24 C22 C21 C20 -0.8(8) . . . . ?
C23 C22 C21 C20 179.2(5) . . . . ?
C58 C60 C54 C55 0.8(6) . . . . ?
C50 C60 C54 C55 -179.5(4) . . . . ?
C58 C60 C54 C53 -179.6(4) . . . . ?
C50 C60 C54 C53 0.1(6) . . . . ?
C46 C48 C42 C41 -179.9(5) . . . . ?
C38 C48 C42 C41 -0.2(8) . . . . ?
C46 C48 C42 C43 -0.8(8) . . . . ?
C38 C48 C42 C43 178.8(5) . . . . ?
C36 C34 C33 C32 0.1(7) . . . . ?
C35 C34 C33 C32 178.6(5) . . . . ?
C2 C3 C4 C5 0.4(8) . . . . ?
C17 C18 C19 C20 -179.5(5) . . . . ?
C24 C18 C19 C20 -0.4(8) . . . . ?
C34 C33 C32 C31 1.1(8) . . . . ?
C9 C8 C7 C6 0.5(9) . . . . ?
C5 C6 C7 C8 179.4(6) . . . . ?
C12 C6 C7 C8 -1.9(8) . . . . ?
C60 C58 C57 C56 1.3(8) . . . . ?
C59 C58 C57 C56 -179.3(5) . . . . ?
C33 C32 C31 C30 -1.9(8) . . . . ?
C29 C30 C31 C32 -176.9(5) . . . . ?
C36 C30 C31 C32 1.6(7) . . . . ?
C18 C19 C20 C21 0.4(9) . . . . ?
C22 C21 C20 C19 0.2(9) . . . . ?
C60 C54 C55 C56 0.3(8) . . . . ?
C53 C54 C55 C56 -179.3(6) . . . . ?
C48 C38 C39 C40 1.5(8) . . . . ?
C37 C38 C39 C40 -178.7(5) . . . . ?
C3 C4 C5 C6 -0.7(8) . . . . ?
C7 C6 C5 C4 179.0(5) . . . . ?
C12 C6 C5 C4 0.3(8) . . . . ?
C43 C42 C41 C40 -179.2(6) . . . . ?
C48 C42 C41 C40 -0.1(9) . . . . ?
C48 C46 C45 C44 -1.8(8) . . . . ?
C47 C46 C45 C44 179.1(5) . . . . ?
C55 C54 C53 C52 179.6(5) . . . . ?
C60 C54 C53 C52 0.0(8) . . . . ?
C54 C55 C56 C57 -0.6(9) . . . . ?
C58 C57 C56 C55 -0.2(9) . . . . ?
C42 C41 C40 C39 1.2(10) . . . . ?
C38 C39 C40 C41 -1.9(9) . . . . ?
C54 C53 C52 C51 -0.5(9) . . . . ?
C50 C51 C52 C53 1.0(9) . . . . ?
C41 C42 C43 C44 178.7(7) . . . . ?
C48 C42 C43 C44 -0.3(10) . . . . ?
C42 C43 C44 C45 0.4(11) . . . . ?
C46 C45 C44 C43 0.6(10) . . . . ?
